data_4135371
loop_
_publ_author_name
'Kasemthaveechok, Sitthichok'
'Abella, Laura'
'Jean, Marion'
'Cordier, Marie'
'Roisnel, Thierry'
'Vanthuyne, Nicolas'
'Guizouarn, Thierry'
'Cador, Olivier'
'Autschbach, Jochen'
'Crassous, Jeanne'
'Favereau, Ludovic'

_publ_section_title
;
 Axially and Helically Chiral Cationic Radical Bicarbazoles: SOMO-HOMO
 Level Inversion and Chirality Impact on the Stability of Mono- and
 Diradical Cations.
;
_journal_issue 48
_journal_name_full 'Journal of the American Chemical Society'
_journal_page_first 20409
_journal_page_last 20418
_journal_paper_doi 10.1021/jacs.0c08948
_journal_volume 142
_journal_year 2020
_chemical_compound_source 'synthesis as described'
_chemical_formula_moiety 'C28 H24 N2 O2'
_chemical_formula_sum 'C28 H24 N2 O2'
_chemical_formula_weight 420.49
_space_group_crystal_system triclinic
_space_group_IT_number 2
_space_group_name_Hall '-P 1'
_space_group_name_H-M_alt 'P -1'
_atom_sites_solution_hydrogens geom
_atom_sites_solution_primary dual
_atom_sites_solution_secondary difmap
_cell_angle_alpha 74.757(4)
_cell_angle_beta 77.144(4)
_cell_angle_gamma 74.314(4)
_cell_formula_units_Z 2
_cell_length_a 9.5316(10)
_cell_length_b 9.9882(11)
_cell_length_c 12.1305(13)
_cell_measurement_reflns_used 9709
_cell_measurement_temperature 150(2)
_cell_measurement_theta_max 27.6750
_cell_measurement_theta_min 2.6227
_cell_measurement_wavelength 0.71073
_cell_volume 1058.4(2)
_computing_cell_refinement 'APEX3 (Bruker, 2015)'
_computing_data_collection 'Bruker APEX3 (Bruker, 2015)'
_computing_data_reduction 'SAINT (Bruker, 2014)'
_computing_molecular_graphics
;
   'SXGRAPH (L. Farrugia, 1999), Mercury (CSD, 2016)'
;
_computing_publication_material 'CRYSCALC (T. Roisnel, local program, 2019)'
_computing_structure_refinement 'SHELXL-2018_3 (Sheldrick, 2018)'
_computing_structure_solution 'SHELXT 2018_2 (Sheldrick, 2018)'
_diffrn_ambient_temperature 150(2)
_diffrn_detector '(CMOS) PHOTON 100'
_diffrn_detector_area_resol_mean 10.4167
_diffrn_measured_fraction_theta_full 0.990
_diffrn_measured_fraction_theta_max 0.987
_diffrn_measurement_device_type 'D8 VENTURE Bruker AXS'
_diffrn_measurement_method 'rotation images'
_diffrn_orient_matrix_UB_11 -0.0195055
_diffrn_orient_matrix_UB_12 0.0914175
_diffrn_orient_matrix_UB_13 -0.0586547
_diffrn_orient_matrix_UB_21 0.0602854
_diffrn_orient_matrix_UB_22 0.0405692
_diffrn_orient_matrix_UB_23 0.0350264
_diffrn_orient_matrix_UB_31 0.0904671
_diffrn_orient_matrix_UB_32 -0.0366118
_diffrn_orient_matrix_UB_33 -0.0532223
_diffrn_radiation_monochromator 'multilayer monochromator'
_diffrn_radiation_probe x-ray
_diffrn_radiation_source 'Incoatec microfocus sealed tube'
_diffrn_radiation_type MoK\a
_diffrn_radiation_wavelength 0.71073
_diffrn_reflns_av_R_equivalents 0.0527
_diffrn_reflns_av_unetI/netI 0.0448
_diffrn_reflns_limit_h_max 12
_diffrn_reflns_limit_h_min -12
_diffrn_reflns_limit_k_max 13
_diffrn_reflns_limit_k_min -12
_diffrn_reflns_limit_l_max 15
_diffrn_reflns_limit_l_min -15
_diffrn_reflns_number 19999
_diffrn_reflns_theta_full 25.242
_diffrn_reflns_theta_max 27.604
_diffrn_reflns_theta_min 2.169
_diffrn_source_current 1.0
_diffrn_source_power 50.0
_diffrn_source_voltage 50.0
_exptl_absorpt_coefficient_mu 0.083
_exptl_absorpt_correction_T_max 0.981
_exptl_absorpt_correction_T_min 0.858
_exptl_absorpt_correction_type multi-scan
_exptl_absorpt_process_details
;
  [Sheldrick, G.M. (2014). SADABS Bruker AXS Inc., Madison, Wisconsin, USA]
;
_exptl_crystal_colour colourless
_exptl_crystal_density_diffrn 1.319
_exptl_crystal_description prism
_exptl_crystal_F_000 444
_exptl_crystal_size_max 0.460
_exptl_crystal_size_mid 0.270
_exptl_crystal_size_min 0.230
_refine_diff_density_max 0.308
_refine_diff_density_min -0.279
_refine_diff_density_rms 0.054
_refine_ls_extinction_method none
_refine_ls_goodness_of_fit_ref 1.045
_refine_ls_hydrogen_treatment constr
_refine_ls_matrix_type full
_refine_ls_number_parameters 296
_refine_ls_number_reflns 4856
_refine_ls_number_restraints 0
_refine_ls_restrained_S_all 1.045
_refine_ls_R_factor_all 0.0619
_refine_ls_R_factor_gt 0.0466
_refine_ls_shift/su_max 0.010
_refine_ls_shift/su_mean 0.000
_refine_ls_structure_factor_coef Fsqd
_refine_ls_weighting_details 'w=1/[\s^2^(Fo^2^)+(0.0560P)^2^+0.4832P] where P=(Fo^2^+2Fc^2^)/3'
_refine_ls_weighting_scheme calc
_refine_ls_wR_factor_gt 0.1179
_refine_ls_wR_factor_ref 0.1269
_reflns_number_gt 3871
_reflns_number_total 4856
_reflns_threshold_expression >2sigma(I)
_cod_data_source_file ja0c08948_si_001.cif
_cod_data_source_block SCK097
_cod_depositor_comments 'Adding full bibliography for 4135368--4135371.cif.'
_cod_database_code 4135371

loop_
_space_group_symop_operation_xyz
'x, y, z'
'-x, -y, -z'

loop_
_atom_site_label
_atom_site_type_symbol
_atom_site_fract_x
_atom_site_fract_y
_atom_site_fract_z
_atom_site_U_iso_or_equiv
_atom_site_adp_type
_atom_site_occupancy
_atom_site_site_symmetry_order
_atom_site_calc_flag
_atom_site_refinement_flags_posn
_atom_site_refinement_flags_adp
_atom_site_refinement_flags_occupancy
_atom_site_disorder_assembly
_atom_site_disorder_group
C1 C 0.68659(19) 0.35512(18) 0.62338(14) 0.0302(4) Uani 1 1 d . . . . .
H1A H 0.736726 0.375388 0.677408 0.045 Uiso 1 1 calc R U . . .
H1B H 0.721790 0.254611 0.619142 0.045 Uiso 1 1 calc R U . . .
H1C H 0.579781 0.375342 0.650564 0.045 Uiso 1 1 calc R U . . .
N2 N 0.71844(14) 0.44418(13) 0.50917(11) 0.0231(3) Uani 1 1 d . . . . .
C3 C 0.68569(16) 0.42883(15) 0.40839(13) 0.0218(3) Uani 1 1 d . . . . .
C4 C 0.61419(18) 0.33144(17) 0.39342(15) 0.0292(4) Uani 1 1 d . . . . .
H4 H 0.580911 0.262444 0.457182 0.035 Uiso 1 1 calc R U . . .
C5 C 0.5936(2) 0.33905(19) 0.28244(17) 0.0352(4) Uani 1 1 d . . . . .
H5 H 0.545845 0.273546 0.269869 0.042 Uiso 1 1 calc R U . . .
C6 C 0.6413(2) 0.44097(19) 0.18830(15) 0.0329(4) Uani 1 1 d . . . . .
H6 H 0.625073 0.443606 0.113212 0.039 Uiso 1 1 calc R U . . .
C7 C 0.71190(17) 0.53802(17) 0.20255(13) 0.0241(3) Uani 1 1 d . . . . .
H7 H 0.743673 0.607044 0.138090 0.029 Uiso 1 1 calc R U . . .
C8 C 0.73573(15) 0.53280(15) 0.31381(12) 0.0188(3) Uani 1 1 d . . . . .
C9 C 0.80278(15) 0.61357(15) 0.36202(12) 0.0171(3) Uani 1 1 d . . . . .
C10 C 0.87222(15) 0.72800(15) 0.31325(12) 0.0164(3) Uani 1 1 d . . . . .
C11 C 0.92552(16) 0.78055(15) 0.38745(12) 0.0197(3) Uani 1 1 d . . . . .
C12 C 0.91191(17) 0.72112(17) 0.50659(13) 0.0243(3) Uani 1 1 d . . . . .
H12 H 0.950717 0.758821 0.554507 0.029 Uiso 1 1 calc R U . . .
C13 C 0.84324(17) 0.60876(17) 0.55604(13) 0.0247(3) Uani 1 1 d . . . . .
H13 H 0.833823 0.569214 0.636899 0.030 Uiso 1 1 calc R U . . .
C14 C 0.78835(16) 0.55568(15) 0.48291(12) 0.0192(3) Uani 1 1 d . . . . .
O15 O 0.99809(12) 0.89220(12) 0.34169(10) 0.0255(3) Uani 1 1 d . . . . .
C16 C 0.9088(2) 1.02694(18) 0.35837(17) 0.0362(4) Uani 1 1 d . . . . .
H16A H 0.820071 1.048180 0.322998 0.054 Uiso 1 1 calc R U . . .
H16B H 0.964776 1.100792 0.322119 0.054 Uiso 1 1 calc R U . . .
H16C H 0.879930 1.024661 0.441474 0.054 Uiso 1 1 calc R U . . .
C21 C 0.6254(2) 1.16767(17) -0.10435(14) 0.0290(4) Uani 1 1 d . . . . .
H21A H 0.521860 1.183552 -0.112576 0.043 Uiso 1 1 calc R U . . .
H21B H 0.689464 1.125988 -0.167798 0.043 Uiso 1 1 calc R U . . .
H21C H 0.647817 1.258685 -0.106850 0.043 Uiso 1 1 calc R U . . .
N22 N 0.65083(14) 1.07094(13) 0.00569(10) 0.0218(3) Uani 1 1 d . . . . .
C23 C 0.55793(16) 1.07593(15) 0.11018(12) 0.0193(3) Uani 1 1 d . . . . .
C24 C 0.41558(17) 1.15939(16) 0.13203(14) 0.0251(3) Uani 1 1 d . . . . .
H24 H 0.371208 1.227988 0.071629 0.030 Uiso 1 1 calc R U . . .
C25 C 0.34138(18) 1.13849(17) 0.24511(15) 0.0280(4) Uani 1 1 d . . . . .
H25 H 0.243651 1.192599 0.261902 0.034 Uiso 1 1 calc R U . . .
C26 C 0.40691(17) 1.03955(17) 0.33527(14) 0.0264(3) Uani 1 1 d . . . . .
H26 H 0.353740 1.029124 0.412043 0.032 Uiso 1 1 calc R U . . .
C27 C 0.54827(16) 0.95672(16) 0.31390(13) 0.0210(3) Uani 1 1 d . . . . .
H27 H 0.592123 0.889739 0.375307 0.025 Uiso 1 1 calc R U . . .
C28 C 0.62554(15) 0.97342(14) 0.20007(12) 0.0171(3) Uani 1 1 d . . . . .
C29 C 0.76708(15) 0.90373(14) 0.14477(11) 0.0163(3) Uani 1 1 d . . . . .
C30 C 0.88253(15) 0.79351(14) 0.18686(12) 0.0163(3) Uani 1 1 d . . . . .
C31 C 1.00216(16) 0.74744(15) 0.10596(12) 0.0199(3) Uani 1 1 d . . . . .
C32 C 1.00999(17) 0.80908(17) -0.01293(13) 0.0242(3) Uani 1 1 d . . . . .
H32 H 1.093395 0.774136 -0.065548 0.029 Uiso 1 1 calc R U . . .
C33 C 0.89877(17) 0.91962(17) -0.05495(12) 0.0234(3) Uani 1 1 d . . . . .
H33 H 0.905075 0.962285 -0.135198 0.028 Uiso 1 1 calc R U . . .
C34 C 0.77697(16) 0.96608(15) 0.02498(12) 0.0188(3) Uani 1 1 d . . . . .
O35A O 1.11884(12) 0.64067(12) 0.14569(10) 0.0294(3) Uani 0.870(4) 1 d . . P A 1
C36A C 1.1270(3) 0.5077(2) 0.12019(18) 0.0354(5) Uani 0.870(4) 1 d . . P A 1
H36A H 1.211018 0.437223 0.150238 0.053 Uiso 0.870(4) 1 calc R U P A 1
H36B H 1.035560 0.475901 0.156579 0.053 Uiso 0.870(4) 1 calc R U P A 1
H36C H 1.140020 0.518335 0.036128 0.053 Uiso 0.870(4) 1 calc R U P A 1
O35B O 1.11884(12) 0.64067(12) 0.14569(10) 0.0294(3) Uani 0.130(4) 1 d . . P A 2
C36B C 1.2182(18) 0.5491(15) 0.0900(12) 0.0354(5) Uani 0.130(4) 1 d . . P A 2
H36D H 1.286363 0.486898 0.141760 0.053 Uiso 0.130(4) 1 calc R U P A 2
H36E H 1.167942 0.491242 0.065065 0.053 Uiso 0.130(4) 1 calc R U P A 2
H36F H 1.273579 0.601440 0.022091 0.053 Uiso 0.130(4) 1 calc R U P A 2

loop_
_atom_site_aniso_label
_atom_site_aniso_U_11
_atom_site_aniso_U_22
_atom_site_aniso_U_33
_atom_site_aniso_U_23
_atom_site_aniso_U_13
_atom_site_aniso_U_12
C1 0.0301(8) 0.0269(8) 0.0233(8) 0.0093(6) -0.0013(6) -0.0059(7)
N2 0.0262(7) 0.0201(6) 0.0182(6) 0.0035(5) -0.0023(5) -0.0057(5)
C3 0.0195(7) 0.0178(7) 0.0241(7) -0.0004(6) -0.0028(6) -0.0024(6)
C4 0.0275(8) 0.0199(7) 0.0370(9) 0.0008(7) -0.0025(7) -0.0088(6)
C5 0.0363(9) 0.0273(9) 0.0490(11) -0.0097(8) -0.0106(8) -0.0142(7)
C6 0.0390(10) 0.0337(9) 0.0327(9) -0.0097(7) -0.0118(8) -0.0121(8)
C7 0.0264(8) 0.0246(8) 0.0218(7) -0.0036(6) -0.0054(6) -0.0069(6)
C8 0.0178(7) 0.0164(7) 0.0199(7) -0.0016(5) -0.0021(5) -0.0029(5)
C9 0.0150(6) 0.0169(7) 0.0163(7) -0.0019(5) -0.0023(5) -0.0005(5)
C10 0.0139(6) 0.0170(7) 0.0154(6) -0.0013(5) -0.0023(5) -0.0011(5)
C11 0.0173(7) 0.0205(7) 0.0211(7) -0.0044(6) -0.0031(5) -0.0040(6)
C12 0.0264(8) 0.0295(8) 0.0189(7) -0.0075(6) -0.0070(6) -0.0047(6)
C13 0.0278(8) 0.0280(8) 0.0140(7) -0.0013(6) -0.0037(6) -0.0021(6)
C14 0.0183(7) 0.0168(7) 0.0174(7) 0.0011(5) -0.0015(5) -0.0013(5)
O15 0.0252(6) 0.0255(6) 0.0279(6) -0.0072(5) -0.0012(4) -0.0102(5)
C16 0.0409(10) 0.0276(9) 0.0418(10) -0.0119(8) 0.0017(8) -0.0131(8)
C21 0.0408(10) 0.0227(8) 0.0224(8) 0.0058(6) -0.0134(7) -0.0093(7)
N22 0.0284(7) 0.0184(6) 0.0176(6) 0.0012(5) -0.0082(5) -0.0050(5)
C23 0.0234(7) 0.0162(7) 0.0202(7) -0.0028(5) -0.0069(6) -0.0058(6)
C24 0.0271(8) 0.0181(7) 0.0310(8) -0.0052(6) -0.0120(6) -0.0011(6)
C25 0.0219(8) 0.0236(8) 0.0390(9) -0.0120(7) -0.0046(7) -0.0011(6)
C26 0.0236(8) 0.0256(8) 0.0285(8) -0.0082(6) 0.0032(6) -0.0065(6)
C27 0.0220(7) 0.0203(7) 0.0201(7) -0.0022(6) -0.0019(6) -0.0068(6)
C28 0.0195(7) 0.0148(6) 0.0180(7) -0.0022(5) -0.0046(5) -0.0055(5)
C29 0.0199(7) 0.0156(7) 0.0142(6) -0.0011(5) -0.0025(5) -0.0074(5)
C30 0.0188(7) 0.0162(7) 0.0151(6) -0.0015(5) -0.0027(5) -0.0078(5)
C31 0.0190(7) 0.0204(7) 0.0203(7) -0.0044(6) -0.0031(6) -0.0046(6)
C32 0.0234(7) 0.0294(8) 0.0196(7) -0.0082(6) 0.0035(6) -0.0083(6)
C33 0.0300(8) 0.0272(8) 0.0141(7) -0.0017(6) -0.0022(6) -0.0120(6)
C34 0.0236(7) 0.0180(7) 0.0162(7) -0.0009(5) -0.0050(5) -0.0082(6)
O35A 0.0228(6) 0.0299(6) 0.0340(6) -0.0111(5) -0.0077(5) 0.0032(5)
C36A 0.0419(13) 0.0259(10) 0.0318(11) -0.0076(8) -0.0068(9) 0.0049(9)
O35B 0.0228(6) 0.0299(6) 0.0340(6) -0.0111(5) -0.0077(5) 0.0032(5)
C36B 0.0419(13) 0.0259(10) 0.0318(11) -0.0076(8) -0.0068(9) 0.0049(9)

loop_
_atom_type_symbol
_atom_type_description
_atom_type_scat_dispersion_real
_atom_type_scat_dispersion_imag
_atom_type_scat_source
C C 0.0033 0.0016 'International Tables Vol C Tables 4.2.6.8 and 6.1.1.4'
H H 0.0000 0.0000 'International Tables Vol C Tables 4.2.6.8 and 6.1.1.4'
N N 0.0061 0.0033 'International Tables Vol C Tables 4.2.6.8 and 6.1.1.4'
O O 0.0106 0.0060 'International Tables Vol C Tables 4.2.6.8 and 6.1.1.4'

loop_
_geom_angle_atom_site_label_1
_geom_angle_atom_site_label_2
_geom_angle_atom_site_label_3
_geom_angle
_geom_angle_site_symmetry_1
_geom_angle_site_symmetry_3
_geom_angle_publ_flag
N2 C1 H1A 109.5 . . ?
N2 C1 H1B 109.5 . . ?
H1A C1 H1B 109.5 . . ?
N2 C1 H1C 109.5 . . ?
H1A C1 H1C 109.5 . . ?
H1B C1 H1C 109.5 . . ?
C14 N2 C3 108.81(12) . . ?
C14 N2 C1 125.96(13) . . ?
C3 N2 C1 125.22(14) . . ?
N2 C3 C4 128.91(14) . . ?
N2 C3 C8 109.31(13) . . ?
C4 C3 C8 121.78(14) . . ?
C5 C4 C3 117.61(15) . . ?
C5 C4 H4 121.2 . . ?
C3 C4 H4 121.2 . . ?
C4 C5 C6 121.51(16) . . ?
C4 C5 H5 119.2 . . ?
C6 C5 H5 119.2 . . ?
C7 C6 C5 121.19(16) . . ?
C7 C6 H6 119.4 . . ?
C5 C6 H6 119.4 . . ?
C6 C7 C8 118.89(15) . . ?
C6 C7 H7 120.6 . . ?
C8 C7 H7 120.6 . . ?
C7 C8 C3 119.03(14) . . ?
C7 C8 C9 134.87(14) . . ?
C3 C8 C9 106.10(12) . . ?
C10 C9 C14 120.16(13) . . ?
C10 C9 C8 133.25(13) . . ?
C14 C9 C8 106.59(12) . . ?
C11 C10 C9 117.68(12) . . ?
C11 C10 C30 121.72(13) . . ?
C9 C10 C30 120.56(12) . . ?
C10 C11 O15 119.28(13) . . ?
C10 C11 C12 121.49(14) . . ?
O15 C11 C12 119.20(13) . . ?
C13 C12 C11 121.52(14) . . ?
C13 C12 H12 119.2 . . ?
C11 C12 H12 119.2 . . ?
C12 C13 C14 117.63(13) . . ?
C12 C13 H13 121.2 . . ?
C14 C13 H13 121.2 . . ?
N2 C14 C13 129.28(13) . . ?
N2 C14 C9 109.18(13) . . ?
C13 C14 C9 121.52(14) . . ?
C11 O15 C16 113.55(12) . . ?
O15 C16 H16A 109.5 . . ?
O15 C16 H16B 109.5 . . ?
H16A C16 H16B 109.5 . . ?
O15 C16 H16C 109.5 . . ?
H16A C16 H16C 109.5 . . ?
H16B C16 H16C 109.5 . . ?
N22 C21 H21A 109.5 . . ?
N22 C21 H21B 109.5 . . ?
H21A C21 H21B 109.5 . . ?
N22 C21 H21C 109.5 . . ?
H21A C21 H21C 109.5 . . ?
H21B C21 H21C 109.5 . . ?
C23 N22 C34 108.53(12) . . ?
C23 N22 C21 125.51(13) . . ?
C34 N22 C21 125.78(13) . . ?
N22 C23 C24 128.81(13) . . ?
N22 C23 C28 109.49(13) . . ?
C24 C23 C28 121.63(14) . . ?
C25 C24 C23 117.58(14) . . ?
C25 C24 H24 121.2 . . ?
C23 C24 H24 121.2 . . ?
C24 C25 C26 121.67(15) . . ?
C24 C25 H25 119.2 . . ?
C26 C25 H25 119.2 . . ?
C27 C26 C25 120.88(15) . . ?
C27 C26 H26 119.6 . . ?
C25 C26 H26 119.6 . . ?
C26 C27 C28 118.92(14) . . ?
C26 C27 H27 120.5 . . ?
C28 C27 H27 120.5 . . ?
C27 C28 C23 119.30(13) . . ?
C27 C28 C29 134.61(13) . . ?
C23 C28 C29 106.05(12) . . ?
C30 C29 C34 120.36(13) . . ?
C30 C29 C28 133.05(12) . . ?
C34 C29 C28 106.58(12) . . ?
C31 C30 C29 117.24(12) . . ?
C31 C30 C10 122.39(12) . . ?
C29 C30 C10 120.35(12) . . ?
C30 C31 O35B 118.27(13) . . ?
C30 C31 O35A 118.27(13) . . ?
C30 C31 C32 121.87(13) . . ?
O35B C31 C32 119.82(13) . . ?
O35A C31 C32 119.82(13) . . ?
C33 C32 C31 121.37(14) . . ?
C33 C32 H32 119.3 . . ?
C31 C32 H32 119.3 . . ?
C32 C33 C34 117.50(13) . . ?
C32 C33 H33 121.3 . . ?
C34 C33 H33 121.3 . . ?
N22 C34 C33 129.01(13) . . ?
N22 C34 C29 109.35(12) . . ?
C33 C34 C29 121.63(13) . . ?
C31 O35A C36A 113.34(13) . . ?
O35A C36A H36A 109.5 . . ?
O35A C36A H36B 109.5 . . ?
H36A C36A H36B 109.5 . . ?
O35A C36A H36C 109.5 . . ?
H36A C36A H36C 109.5 . . ?
H36B C36A H36C 109.5 . . ?
C36B O35B C31 129.1(6) . . ?
O35B C36B H36D 109.5 . . ?
O35B C36B H36E 109.5 . . ?
H36D C36B H36E 109.5 . . ?
O35B C36B H36F 109.5 . . ?
H36D C36B H36F 109.5 . . ?
H36E C36B H36F 109.5 . . ?

loop_
_geom_bond_atom_site_label_1
_geom_bond_atom_site_label_2
_geom_bond_distance
_geom_bond_site_symmetry_2
_geom_bond_publ_flag
C1 N2 1.4538(19) . ?
C1 H1A 0.9800 . ?
C1 H1B 0.9800 . ?
C1 H1C 0.9800 . ?
N2 C14 1.3807(19) . ?
N2 C3 1.382(2) . ?
C3 C4 1.396(2) . ?
C3 C8 1.421(2) . ?
C4 C5 1.383(3) . ?
C4 H4 0.9500 . ?
C5 C6 1.398(3) . ?
C5 H5 0.9500 . ?
C6 C7 1.384(2) . ?
C6 H6 0.9500 . ?
C7 C8 1.403(2) . ?
C7 H7 0.9500 . ?
C8 C9 1.447(2) . ?
C9 C10 1.405(2) . ?
C9 C14 1.4181(19) . ?
C10 C11 1.393(2) . ?
C10 C30 1.4928(18) . ?
C11 O15 1.3967(18) . ?
C11 C12 1.402(2) . ?
C12 C13 1.384(2) . ?
C12 H12 0.9500 . ?
C13 C14 1.395(2) . ?
C13 H13 0.9500 . ?
O15 C16 1.423(2) . ?
C16 H16A 0.9800 . ?
C16 H16B 0.9800 . ?
C16 H16C 0.9800 . ?
C21 N22 1.4536(18) . ?
C21 H21A 0.9800 . ?
C21 H21B 0.9800 . ?
C21 H21C 0.9800 . ?
N22 C23 1.3794(19) . ?
N22 C34 1.3831(19) . ?
C23 C24 1.397(2) . ?
C23 C28 1.4218(19) . ?
C24 C25 1.387(2) . ?
C24 H24 0.9500 . ?
C25 C26 1.402(2) . ?
C25 H25 0.9500 . ?
C26 C27 1.386(2) . ?
C26 H26 0.9500 . ?
C27 C28 1.403(2) . ?
C27 H27 0.9500 . ?
C28 C29 1.4455(19) . ?
C29 C30 1.4082(19) . ?
C29 C34 1.4153(19) . ?
C30 C31 1.390(2) . ?
C31 O35B 1.3905(18) . ?
C31 O35A 1.3905(18) . ?
C31 C32 1.405(2) . ?
C32 C33 1.384(2) . ?
C32 H32 0.9500 . ?
C33 C34 1.396(2) . ?
C33 H33 0.9500 . ?
O35A C36A 1.419(2) . ?
C36A H36A 0.9800 . ?
C36A H36B 0.9800 . ?
C36A H36C 0.9800 . ?
O35B C36B 1.327(13) . ?
C36B H36D 0.9800 . ?
C36B H36E 0.9800 . ?
C36B H36F 0.9800 . ?

loop_
_geom_torsion_atom_site_label_1
_geom_torsion_atom_site_label_2
_geom_torsion_atom_site_label_3
_geom_torsion_atom_site_label_4
_geom_torsion
_geom_torsion_site_symmetry_1
_geom_torsion_site_symmetry_2
_geom_torsion_site_symmetry_3
_geom_torsion_site_symmetry_4
_geom_torsion_publ_flag
C14 N2 C3 C4 -179.27(15) . . . . ?
C1 N2 C3 C4 1.8(2) . . . . ?
C14 N2 C3 C8 0.11(16) . . . . ?
C1 N2 C3 C8 -178.79(13) . . . . ?
N2 C3 C4 C5 179.45(15) . . . . ?
C8 C3 C4 C5 0.1(2) . . . . ?
C3 C4 C5 C6 -0.4(3) . . . . ?
C4 C5 C6 C7 0.3(3) . . . . ?
C5 C6 C7 C8 0.2(2) . . . . ?
C6 C7 C8 C3 -0.5(2) . . . . ?
C6 C7 C8 C9 -179.76(16) . . . . ?
N2 C3 C8 C7 -179.11(13) . . . . ?
C4 C3 C8 C7 0.3(2) . . . . ?
N2 C3 C8 C9 0.36(16) . . . . ?
C4 C3 C8 C9 179.79(13) . . . . ?
C7 C8 C9 C10 -1.3(3) . . . . ?
C3 C8 C9 C10 179.41(14) . . . . ?
C7 C8 C9 C14 178.67(16) . . . . ?
C3 C8 C9 C14 -0.67(15) . . . . ?
C14 C9 C10 C11 0.19(19) . . . . ?
C8 C9 C10 C11 -179.89(14) . . . . ?
C14 C9 C10 C30 -177.51(12) . . . . ?
C8 C9 C10 C30 2.4(2) . . . . ?
C9 C10 C11 O15 178.60(12) . . . . ?
C30 C10 C11 O15 -3.7(2) . . . . ?
C9 C10 C11 C12 0.5(2) . . . . ?
C30 C10 C11 C12 178.22(13) . . . . ?
C10 C11 C12 C13 -0.8(2) . . . . ?
O15 C11 C12 C13 -178.90(13) . . . . ?
C11 C12 C13 C14 0.4(2) . . . . ?
C3 N2 C14 C13 -179.05(14) . . . . ?
C1 N2 C14 C13 -0.2(2) . . . . ?
C3 N2 C14 C9 -0.55(16) . . . . ?
C1 N2 C14 C9 178.34(13) . . . . ?
C12 C13 C14 N2 178.73(14) . . . . ?
C12 C13 C14 C9 0.4(2) . . . . ?
C10 C9 C14 N2 -179.31(12) . . . . ?
C8 C9 C14 N2 0.76(15) . . . . ?
C10 C9 C14 C13 -0.7(2) . . . . ?
C8 C9 C14 C13 179.40(13) . . . . ?
C10 C11 O15 C16 102.08(16) . . . . ?
C12 C11 O15 C16 -79.81(17) . . . . ?
C34 N22 C23 C24 -176.16(14) . . . . ?
C21 N22 C23 C24 8.5(2) . . . . ?
C34 N22 C23 C28 0.80(16) . . . . ?
C21 N22 C23 C28 -174.54(13) . . . . ?
N22 C23 C24 C25 176.36(14) . . . . ?
C28 C23 C24 C25 -0.3(2) . . . . ?
C23 C24 C25 C26 1.3(2) . . . . ?
C24 C25 C26 C27 -1.2(2) . . . . ?
C25 C26 C27 C28 0.1(2) . . . . ?
C26 C27 C28 C23 0.9(2) . . . . ?
C26 C27 C28 C29 -176.35(15) . . . . ?
N22 C23 C28 C27 -178.02(13) . . . . ?
C24 C23 C28 C27 -0.8(2) . . . . ?
N22 C23 C28 C29 -0.06(15) . . . . ?
C24 C23 C28 C29 177.15(13) . . . . ?
C27 C28 C29 C30 -1.8(3) . . . . ?
C23 C28 C29 C30 -179.27(14) . . . . ?
C27 C28 C29 C34 176.83(15) . . . . ?
C23 C28 C29 C34 -0.67(15) . . . . ?
C34 C29 C30 C31 -1.74(19) . . . . ?
C28 C29 C30 C31 176.70(14) . . . . ?
C34 C29 C30 C10 179.86(13) . . . . ?
C28 C29 C30 C10 -1.7(2) . . . . ?
C11 C10 C30 C31 91.18(17) . . . . ?
C9 C10 C30 C31 -91.21(17) . . . . ?
C11 C10 C30 C29 -90.50(17) . . . . ?
C9 C10 C30 C29 87.11(17) . . . . ?
C29 C30 C31 O35B 178.73(12) . . . . ?
C10 C30 C31 O35B -2.9(2) . . . . ?
C29 C30 C31 O35A 178.73(12) . . . . ?
C10 C30 C31 O35A -2.9(2) . . . . ?
C29 C30 C31 C32 1.0(2) . . . . ?
C10 C30 C31 C32 179.41(13) . . . . ?
C30 C31 C32 C33 0.4(2) . . . . ?
O35B C31 C32 C33 -177.25(14) . . . . ?
O35A C31 C32 C33 -177.25(14) . . . . ?
C31 C32 C33 C34 -1.1(2) . . . . ?
C23 N22 C34 C33 177.59(15) . . . . ?
C21 N22 C34 C33 -7.1(2) . . . . ?
C23 N22 C34 C29 -1.23(16) . . . . ?
C21 N22 C34 C29 174.09(13) . . . . ?
C32 C33 C34 N22 -178.30(14) . . . . ?
C32 C33 C34 C29 0.4(2) . . . . ?
C30 C29 C34 N22 179.99(12) . . . . ?
C28 C29 C34 N22 1.17(15) . . . . ?
C30 C29 C34 C33 1.1(2) . . . . ?
C28 C29 C34 C33 -177.76(13) . . . . ?
C30 C31 O35A C36A 108.22(17) . . . . ?
C32 C31 O35A C36A -74.04(19) . . . . ?
C30 C31 O35B C36B 156.1(10) . . . . ?
C32 C31 O35B C36B -26.2(10) . . . . ?
